data_2023093
loop_
_publ_author_name
'Yakovleva, Elizaveta D.'
'Shelukho, Evgeniya R.'
'Grigoriev, Mikhail S.'
'Hasanov, Khudayar I.'
'Sadikhova, Nurlana D.'
'Akkurt, Mehmet'
'Bhattarai, Ajaya'

_publ_section_title
;
 Crystal structure and Hirshfeld surface analysis of
 (Z)-4-({[2-(benzo[b]thiophen-3-yl)cyclopent-1-en-1-yl]methyl}(phenyl)amino)-4-oxobut-2-enoic
 acid
;
_journal_coeditor_code NX2009
_journal_issue 5
_journal_name_full 'Acta Crystallographica Section E Crystallographic Communications'
_journal_paper_doi 10.1107/S2056989024003232
_journal_volume 80
_journal_year 2024
_chemical_formula_iupac 'C24 H21 N O3 S'
_chemical_formula_moiety 'C24 H21 N O3 S'
_chemical_formula_sum 'C24 H21 N O3 S'
_chemical_formula_weight 403.48
_chemical_name_systematic
'(<i>Z</i>)-4-({[2-(Benzo[<i>b</i>]thiophen-3-yl)cyclopent-1-en-1-yl]methyl}(phenyl)amino)-4-oxobut-2-enoic acid'
_space_group_crystal_system triclinic
_space_group_IT_number 2
_space_group_name_Hall '-P 1'
_space_group_name_H-M_alt 'P -1'
_atom_sites_solution_hydrogens mixed
_audit_creation_method SHELXL-2018/3
_cell_angle_alpha 95.392(3)
_cell_angle_beta 96.849(3)
_cell_angle_gamma 106.512(3)
_cell_formula_units_Z 2
_cell_length_a 9.4270(5)
_cell_length_b 9.4386(4)
_cell_length_c 12.3849(7)
_cell_measurement_reflns_used 2139
_cell_measurement_temperature 296(2)
_cell_measurement_theta_max 21.12
_cell_measurement_theta_min 2.70
_cell_volume 1039.49(9)
_computing_cell_refinement
;
SAINT (Bruker, 2018)
;
_computing_data_collection
;
<i>APEX4</i> (Bruker, 2018)
;
_computing_data_reduction
;
SAINT (Bruker, 2018)
;
_computing_molecular_graphics
;
ORTEP-3 for Windows (Farrugia, 2012)
;
_computing_publication_material
;
PLATON (Spek, 2020)
;
_computing_structure_refinement
;
SHELXL2018 (Sheldrick, 2015b)
;
_computing_structure_solution
;
SHELXT (Sheldrick, 2015a)
;
_diffrn_ambient_temperature 296(2)
_diffrn_measured_fraction_theta_full 0.996
_diffrn_measured_fraction_theta_max 0.997
_diffrn_measurement_device_type 'Bruker Kappa APEXII area-detector'
_diffrn_measurement_method '\f and \w scans'
_diffrn_radiation_type MoK\a
_diffrn_radiation_wavelength 0.71073
_diffrn_reflns_av_R_equivalents 0.0457
_diffrn_reflns_av_unetI/netI 0.0654
_diffrn_reflns_limit_h_max 12
_diffrn_reflns_limit_h_min -12
_diffrn_reflns_limit_k_max 12
_diffrn_reflns_limit_k_min -12
_diffrn_reflns_limit_l_max 16
_diffrn_reflns_limit_l_min -16
_diffrn_reflns_number 13624
_diffrn_reflns_theta_full 25.242
_diffrn_reflns_theta_max 27.498
_diffrn_reflns_theta_min 4.262
_exptl_absorpt_coefficient_mu 0.181
_exptl_absorpt_correction_T_max 0.961
_exptl_absorpt_correction_T_min 0.882
_exptl_absorpt_correction_type multi-scan
_exptl_absorpt_process_details
;
(SADABS; Bruker, 2008)
;
_exptl_crystal_colour colourless
_exptl_crystal_density_diffrn 1.289
_exptl_crystal_description fragment
_exptl_crystal_F_000 424
_exptl_crystal_size_max 0.320
_exptl_crystal_size_mid 0.260
_exptl_crystal_size_min 0.220
_refine_diff_density_max 0.208
_refine_diff_density_min -0.238
_refine_ls_extinction_method none
_refine_ls_goodness_of_fit_ref 0.991
_refine_ls_hydrogen_treatment mixed
_refine_ls_matrix_type full
_refine_ls_number_parameters 266
_refine_ls_number_reflns 4758
_refine_ls_number_restraints 0
_refine_ls_restrained_S_all 0.991
_refine_ls_R_factor_all 0.1126
_refine_ls_R_factor_gt 0.0488
_refine_ls_shift/su_max 0.000
_refine_ls_shift/su_mean 0.000
_refine_ls_structure_factor_coef Fsqd
_refine_ls_weighting_details 'w=1/[\s^2^(Fo^2^)+(0.0397P)^2^+0.1315P] where P=(Fo^2^+2Fc^2^)/3'
_refine_ls_weighting_scheme calc
_refine_ls_wR_factor_gt 0.0932
_refine_ls_wR_factor_ref 0.1147
_reflns_number_gt 2579
_reflns_number_total 4758
_reflns_threshold_expression 'I > 2\s(I)'
_cod_data_source_file nx2009.cif
_cod_data_source_block I
_cod_database_code 2023093
_shelx_space_group_comment
;
The symmetry employed for this shelxl refinement is uniquely defined
by the following loop, which should always be used as a source of
symmetry information in preference to the above space-group names.
They are only intended as comments.
;
_shelx_estimated_absorpt_t_min 0.944
_shelx_estimated_absorpt_t_max 0.961

loop_
_space_group_symop_operation_xyz
'x, y, z'
'-x, -y, -z'

loop_
_atom_site_type_symbol
_atom_site_label
_atom_site_fract_x
_atom_site_fract_y
_atom_site_fract_z
_atom_site_U_iso_or_equiv
_atom_site_adp_type
_atom_site_calc_flag
_atom_site_occupancy
_atom_site_disorder_assembly
_atom_site_disorder_group
S S1 0.87037(7) 0.68170(6) 0.61573(5) 0.0594(2) Uani d 1 . .
O O21 0.1824(3) -0.0483(2) -0.14619(18) 0.1267(9) Uani d 1 . .
O O28 0.3378(2) 0.04844(18) 0.20444(14) 0.0791(6) Uani d 1 . .
O O29 0.1793(3) -0.0840(2) 0.0262(2) 0.1150(9) Uani d 1 . .
H H29 0.224(5) -0.045(4) 0.098(3) 0.158(16) Uiso d 1 . .
N N5 0.51977(19) 0.26204(18) 0.26864(14) 0.0485(5) Uani d 1 . .
C C1 0.5116(2) 0.2342(2) 0.38357(17) 0.0521(6) Uani d 1 . .
H H1A 0.415584 0.163072 0.386915 0.063 Uiso calc 1 . .
H H1B 0.517549 0.326562 0.428083 0.063 Uiso calc 1 . .
C C2 0.8233(2) 0.5180(2) 0.52668(18) 0.0512(6) Uani d 1 . .
H H2A 0.830032 0.515746 0.452274 0.061 Uiso calc 1 . .
C C3A 0.7750(2) 0.4286(2) 0.68961(17) 0.0406(5) Uani d 1 . .
C C3 0.7756(2) 0.3932(2) 0.57416(17) 0.0424(5) Uani d 1 . .
C C4 0.7341(2) 0.3332(2) 0.76803(19) 0.0500(6) Uani d 1 . .
H H4A 0.699452 0.230472 0.747835 0.060 Uiso calc 1 . .
C C5 0.7460(3) 0.3934(3) 0.8750(2) 0.0671(7) Uani d 1 . .
H H5A 0.718992 0.330231 0.927272 0.080 Uiso calc 1 . .
C C6 0.7974(3) 0.5468(3) 0.9073(2) 0.0763(8) Uani d 1 . .
H H6A 0.805046 0.584341 0.980612 0.092 Uiso calc 1 . .
C C7A 0.8246(2) 0.5832(2) 0.72381(18) 0.0466(5) Uani d 1 . .
C C7 0.8367(3) 0.6423(3) 0.8327(2) 0.0630(7) Uani d 1 . .
H H7A 0.870953 0.744824 0.854184 0.076 Uiso calc 1 . .
C C11 0.6337(2) 0.1755(2) 0.43046(17) 0.0436(5) Uani d 1 . .
C C12 0.7407(2) 0.2407(2) 0.51466(16) 0.0426(5) Uani d 1 . .
C C13 0.8318(3) 0.1381(2) 0.54573(19) 0.0552(6) Uani d 1 . .
H H13A 0.806912 0.098031 0.612696 0.066 Uiso calc 1 . .
H H13B 0.938174 0.189892 0.555652 0.066 Uiso calc 1 . .
C C14 0.7866(3) 0.0148(2) 0.4478(2) 0.0598(6) Uani d 1 . .
H H14A 0.861755 0.031363 0.399435 0.072 Uiso calc 1 . .
H H14B 0.775219 -0.081812 0.472422 0.072 Uiso calc 1 . .
C C15 0.6382(3) 0.0221(2) 0.38884(19) 0.0554(6) Uani d 1 . .
H H15A 0.635418 0.009946 0.309899 0.066 Uiso calc 1 . .
H H15B 0.554836 -0.054219 0.407358 0.066 Uiso calc 1 . .
C C21 0.2336(4) -0.0081(3) -0.0502(3) 0.0835(9) Uani d 1 . .
C C22 0.3591(3) 0.1295(3) -0.0208(2) 0.0683(7) Uani d 1 . .
H H22A 0.388556 0.174848 -0.081361 0.082 Uiso calc 1 . .
C C23 0.4395(3) 0.2030(3) 0.07372(19) 0.0645(7) Uani d 1 . .
H H23A 0.513533 0.290349 0.068407 0.077 Uiso calc 1 . .
C C24 0.4279(3) 0.1656(2) 0.18604(19) 0.0556(6) Uani d 1 . .
C C31 0.6267(2) 0.3994(2) 0.25315(16) 0.0423(5) Uani d 1 . .
C C32 0.7609(3) 0.3991(2) 0.22026(18) 0.0520(6) Uani d 1 . .
H H32A 0.784507 0.310332 0.207993 0.062 Uiso calc 1 . .
C C33 0.8601(3) 0.5327(3) 0.2057(2) 0.0636(7) Uani d 1 . .
H H33A 0.949957 0.533354 0.181491 0.076 Uiso calc 1 . .
C C34 0.8276(3) 0.6634(3) 0.2264(2) 0.0708(8) Uani d 1 . .
H H34A 0.895368 0.752805 0.216795 0.085 Uiso calc 1 . .
C C35 0.6957(4) 0.6629(3) 0.2613(2) 0.0696(8) Uani d 1 . .
H H35A 0.674317 0.752324 0.276532 0.083 Uiso calc 1 . .
C C36 0.5938(3) 0.5303(2) 0.2740(2) 0.0593(6) Uani d 1 . .
H H36A 0.503131 0.530002 0.296694 0.071 Uiso calc 1 . .

loop_
_atom_site_aniso_label
_atom_site_aniso_U_11
_atom_site_aniso_U_22
_atom_site_aniso_U_33
_atom_site_aniso_U_12
_atom_site_aniso_U_13
_atom_site_aniso_U_23
S1 0.0715(4) 0.0433(3) 0.0593(4) 0.0106(3) 0.0078(3) 0.0104(3)
O21 0.177(2) 0.0925(15) 0.0651(15) -0.0041(15) -0.0275(15) -0.0161(12)
O28 0.0936(13) 0.0594(10) 0.0586(12) -0.0113(10) -0.0108(10) 0.0158(9)
O29 0.155(2) 0.0688(13) 0.0749(16) -0.0215(13) -0.0289(15) 0.0109(12)
N5 0.0521(11) 0.0506(10) 0.0382(11) 0.0113(9) -0.0011(9) 0.0063(8)
C1 0.0502(14) 0.0593(13) 0.0408(14) 0.0087(11) 0.0033(11) 0.0057(11)
C2 0.0588(14) 0.0500(12) 0.0416(13) 0.0111(11) 0.0064(11) 0.0088(10)
C3A 0.0347(11) 0.0445(11) 0.0423(13) 0.0121(9) 0.0037(9) 0.0067(9)
C3 0.0408(12) 0.0462(11) 0.0382(13) 0.0111(10) 0.0022(10) 0.0069(9)
C4 0.0525(14) 0.0518(12) 0.0486(15) 0.0157(11) 0.0138(11) 0.0124(11)
C5 0.0861(19) 0.0754(17) 0.0500(17) 0.0312(15) 0.0246(14) 0.0196(13)
C6 0.106(2) 0.0870(19) 0.0440(16) 0.0427(18) 0.0152(15) -0.0004(14)
C7A 0.0470(13) 0.0486(12) 0.0440(14) 0.0162(10) 0.0031(10) 0.0043(10)
C7 0.0771(18) 0.0578(14) 0.0537(17) 0.0250(13) 0.0048(14) -0.0032(13)
C11 0.0491(13) 0.0439(11) 0.0344(12) 0.0075(10) 0.0067(10) 0.0075(9)
C12 0.0490(13) 0.0414(10) 0.0356(12) 0.0090(10) 0.0088(10) 0.0082(9)
C13 0.0633(15) 0.0535(12) 0.0488(15) 0.0192(12) 0.0022(12) 0.0097(11)
C14 0.0716(17) 0.0466(12) 0.0604(16) 0.0185(12) 0.0070(13) 0.0048(11)
C15 0.0676(16) 0.0461(12) 0.0449(14) 0.0082(11) 0.0034(12) 0.0025(10)
C21 0.119(3) 0.0541(15) 0.060(2) 0.0158(16) -0.0188(19) -0.0045(15)
C22 0.091(2) 0.0615(15) 0.0466(16) 0.0204(14) -0.0031(14) 0.0054(12)
C23 0.0765(18) 0.0586(14) 0.0455(16) 0.0042(13) -0.0044(13) 0.0097(12)
C24 0.0632(15) 0.0500(13) 0.0474(15) 0.0120(12) -0.0043(12) 0.0070(11)
C31 0.0476(13) 0.0441(11) 0.0350(12) 0.0171(10) -0.0016(10) 0.0041(9)
C32 0.0549(15) 0.0567(13) 0.0479(14) 0.0254(12) 0.0006(12) 0.0062(11)
C33 0.0462(14) 0.0824(18) 0.0582(17) 0.0130(13) 0.0005(12) 0.0180(14)
C34 0.075(2) 0.0585(16) 0.0597(18) -0.0027(14) -0.0144(15) 0.0168(13)
C35 0.095(2) 0.0478(14) 0.0624(18) 0.0272(15) -0.0095(16) 0.0012(12)
C36 0.0627(15) 0.0587(14) 0.0608(16) 0.0286(13) 0.0033(13) 0.0051(12)

loop_
_atom_type_symbol
_atom_type_description
_atom_type_scat_dispersion_real
_atom_type_scat_dispersion_imag
_atom_type_scat_source
C C 0.0033 0.0016 'International Tables Vol C Tables 4.2.6.8 and 6.1.1.4'
H H 0.0000 0.0000 'International Tables Vol C Tables 4.2.6.8 and 6.1.1.4'
N N 0.0061 0.0033 'International Tables Vol C Tables 4.2.6.8 and 6.1.1.4'
O O 0.0106 0.0060 'International Tables Vol C Tables 4.2.6.8 and 6.1.1.4'
S S 0.1246 0.1234 'International Tables Vol C Tables 4.2.6.8 and 6.1.1.4'

loop_
_geom_angle_atom_site_label_1
_geom_angle_atom_site_label_2
_geom_angle_atom_site_label_3
_geom_angle_site_symmetry_1
_geom_angle_site_symmetry_3
_geom_angle
_geom_angle_publ_flag
C2 S1 C7A . . 90.81(10) ?
C21 O29 H29 . . 116(2) ?
C24 N5 C31 . . 123.48(18) ?
C24 N5 C1 . . 120.39(19) ?
C31 N5 C1 . . 116.08(16) ?
N5 C1 C11 . . 112.78(18) ?
N5 C1 H1A . . 109.0 ?
C11 C1 H1A . . 109.0 ?
N5 C1 H1B . . 109.0 ?
C11 C1 H1B . . 109.0 ?
H1A C1 H1B . . 107.8 ?
C3 C2 S1 . . 114.34(17) ?
C3 C2 H2A . . 122.8 ?
S1 C2 H2A . . 122.8 ?
C4 C3A C7A . . 118.37(19) ?
C4 C3A C3 . . 129.57(19) ?
C7A C3A C3 . . 112.06(18) ?
C2 C3 C3A . . 111.32(18) ?
C2 C3 C12 . . 123.2(2) ?
C3A C3 C12 . . 125.29(18) ?
C5 C4 C3A . . 119.1(2) ?
C5 C4 H4A . . 120.5 ?
C3A C4 H4A . . 120.5 ?
C4 C5 C6 . . 121.6(2) ?
C4 C5 H5A . . 119.2 ?
C6 C5 H5A . . 119.2 ?
C7 C6 C5 . . 120.7(2) ?
C7 C6 H6A . . 119.7 ?
C5 C6 H6A . . 119.7 ?
C7 C7A C3A . . 121.8(2) ?
C7 C7A S1 . . 126.71(17) ?
C3A C7A S1 . . 111.46(16) ?
C6 C7 C7A . . 118.5(2) ?
C6 C7 H7A . . 120.8 ?
C7A C7 H7A . . 120.8 ?
C12 C11 C1 . . 126.95(18) ?
C12 C11 C15 . . 112.06(18) ?
C1 C11 C15 . . 120.81(18) ?
C11 C12 C3 . . 127.71(18) ?
C11 C12 C13 . . 111.02(17) ?
C3 C12 C13 . . 121.27(17) ?
C12 C13 C14 . . 103.43(17) ?
C12 C13 H13A . . 111.1 ?
C14 C13 H13A . . 111.1 ?
C12 C13 H13B . . 111.1 ?
C14 C13 H13B . . 111.1 ?
H13A C13 H13B . . 109.0 ?
C15 C14 C13 . . 105.85(18) ?
C15 C14 H14A . . 110.6 ?
C13 C14 H14A . . 110.6 ?
C15 C14 H14B . . 110.6 ?
C13 C14 H14B . . 110.6 ?
H14A C14 H14B . . 108.7 ?
C11 C15 C14 . . 103.55(17) ?
C11 C15 H15A . . 111.1 ?
C14 C15 H15A . . 111.1 ?
C11 C15 H15B . . 111.1 ?
C14 C15 H15B . . 111.1 ?
H15A C15 H15B . . 109.0 ?
O21 C21 O29 . . 121.5(3) ?
O21 C21 C22 . . 118.3(3) ?
O29 C21 C22 . . 120.2(2) ?
C23 C22 C21 . . 133.7(3) ?
C23 C22 H22A . . 113.2 ?
C21 C22 H22A . . 113.2 ?
C22 C23 C24 . . 129.1(2) ?
C22 C23 H23A . . 115.5 ?
C24 C23 H23A . . 115.5 ?
O28 C24 N5 . . 120.6(2) ?
O28 C24 C23 . . 122.1(2) ?
N5 C24 C23 . . 117.3(2) ?
C36 C31 C32 . . 120.5(2) ?
C36 C31 N5 . . 118.8(2) ?
C32 C31 N5 . . 120.68(18) ?
C31 C32 C33 . . 119.0(2) ?
C31 C32 H32A . . 120.5 ?
C33 C32 H32A . . 120.5 ?
C34 C33 C32 . . 120.6(2) ?
C34 C33 H33A . . 119.7 ?
C32 C33 H33A . . 119.7 ?
C33 C34 C35 . . 119.9(2) ?
C33 C34 H34A . . 120.1 ?
C35 C34 H34A . . 120.1 ?
C34 C35 C36 . . 120.3(2) ?
C34 C35 H35A . . 119.8 ?
C36 C35 H35A . . 119.8 ?
C31 C36 C35 . . 119.6(2) ?
C31 C36 H36A . . 120.2 ?
C35 C36 H36A . . 120.2 ?

loop_
_geom_bond_atom_site_label_1
_geom_bond_atom_site_label_2
_geom_bond_site_symmetry_2
_geom_bond_distance
_geom_bond_publ_flag
S1 C2 . 1.725(2) ?
S1 C7A . 1.728(2) ?
O21 C21 . 1.210(3) ?
O28 C24 . 1.247(3) ?
O29 C21 . 1.305(4) ?
O29 H29 . 0.93(4) ?
N5 C24 . 1.338(3) ?
N5 C31 . 1.443(3) ?
N5 C1 . 1.478(3) ?
C1 C11 . 1.495(3) ?
C1 H1A . 0.9700 ?
C1 H1B . 0.9700 ?
C2 C3 . 1.352(3) ?
C2 H2A . 0.9300 ?
C3A C4 . 1.399(3) ?
C3A C7A . 1.406(3) ?
C3A C3 . 1.439(3) ?
C3 C12 . 1.482(3) ?
C4 C5 . 1.370(3) ?
C4 H4A . 0.9300 ?
C5 C6 . 1.391(3) ?
C5 H5A . 0.9300 ?
C6 C7 . 1.361(4) ?
C6 H6A . 0.9300 ?
C7A C7 . 1.389(3) ?
C7 H7A . 0.9300 ?
C11 C12 . 1.326(3) ?
C11 C15 . 1.505(3) ?
C12 C13 . 1.512(3) ?
C13 C14 . 1.529(3) ?
C13 H13A . 0.9700 ?
C13 H13B . 0.9700 ?
C14 C15 . 1.522(3) ?
C14 H14A . 0.9700 ?
C14 H14B . 0.9700 ?
C15 H15A . 0.9700 ?
C15 H15B . 0.9700 ?
C21 C22 . 1.468(4) ?
C22 C23 . 1.329(3) ?
C22 H22A . 0.9300 ?
C23 C24 . 1.476(3) ?
C23 H23A . 0.9300 ?
C31 C36 . 1.367(3) ?
C31 C32 . 1.375(3) ?
C32 C33 . 1.382(3) ?
C32 H32A . 0.9300 ?
C33 C34 . 1.362(3) ?
C33 H33A . 0.9300 ?
C34 C35 . 1.363(4) ?
C34 H34A . 0.9300 ?
C35 C36 . 1.380(4) ?
C35 H35A . 0.9300 ?
C36 H36A . 0.9300 ?

loop_
_geom_hbond_atom_site_label_D
_geom_hbond_atom_site_label_H
_geom_hbond_atom_site_label_A
_geom_hbond_site_symmetry_A
_geom_hbond_distance_DH
_geom_hbond_distance_HA
_geom_hbond_distance_DA
_geom_hbond_angle_DHA
_geom_hbond_publ_flag
O29 H29 O28 . 0.93(4) 1.60(4) 2.510(3) 164(4) yes
C32 H32A O21 2_655 0.93 2.63 3.556(3) 170.9 yes
C2 H2A Cg4 . 0.93 2.72 3.579(2) 154 yes
C33 H33A Cg3 2_766 0.93 2.54 3.408(3) 155 yes
C33 H33A Cg5 2_766 0.93 2.64 3.353(3) 133 no
C36 H36A Cg3 2_666 0.93 2.79 3.535(3) 138 yes
C36 H36A Cg5 2_666 0.93 2.75 3.623(3) 157 no

loop_
_geom_torsion_atom_site_label_1
_geom_torsion_atom_site_label_2
_geom_torsion_atom_site_label_3
_geom_torsion_atom_site_label_4
_geom_torsion_site_symmetry_1
_geom_torsion_site_symmetry_2
_geom_torsion_site_symmetry_3
_geom_torsion_site_symmetry_4
_geom_torsion
_geom_torsion_publ_flag
C24 N5 C1 C11 . . . . 102.2(2) ?
C31 N5 C1 C11 . . . . -80.0(2) ?
C7A S1 C2 C3 . . . . -0.32(18) ?
S1 C2 C3 C3A . . . . 0.4(2) ?
S1 C2 C3 C12 . . . . -175.16(15) ?
C4 C3A C3 C2 . . . . -179.9(2) ?
C7A C3A C3 C2 . . . . -0.4(2) ?
C4 C3A C3 C12 . . . . -4.4(3) ?
C7A C3A C3 C12 . . . . 175.13(19) ?
C7A C3A C4 C5 . . . . -0.9(3) ?
C3 C3A C4 C5 . . . . 178.6(2) ?
C3A C4 C5 C6 . . . . 0.1(4) ?
C4 C5 C6 C7 . . . . 0.5(4) ?
C4 C3A C7A C7 . . . . 1.3(3) ?
C3 C3A C7A C7 . . . . -178.3(2) ?
C4 C3A C7A S1 . . . . 179.73(15) ?
C3 C3A C7A S1 . . . . 0.1(2) ?
C2 S1 C7A C7 . . . . 178.4(2) ?
C2 S1 C7A C3A . . . . 0.09(16) ?
C5 C6 C7 C7A . . . . -0.1(4) ?
C3A C7A C7 C6 . . . . -0.8(3) ?
S1 C7A C7 C6 . . . . -178.9(2) ?
N5 C1 C11 C12 . . . . 117.2(2) ?
N5 C1 C11 C15 . . . . -68.1(3) ?
C1 C11 C12 C3 . . . . -7.6(4) ?
C15 C11 C12 C3 . . . . 177.3(2) ?
C1 C11 C12 C13 . . . . 173.2(2) ?
C15 C11 C12 C13 . . . . -1.9(3) ?
C2 C3 C12 C11 . . . . -64.0(3) ?
C3A C3 C12 C11 . . . . 121.0(2) ?
C2 C3 C12 C13 . . . . 115.1(2) ?
C3A C3 C12 C13 . . . . -59.9(3) ?
C11 C12 C13 C14 . . . . 13.8(3) ?
C3 C12 C13 C14 . . . . -165.47(19) ?
C12 C13 C14 C15 . . . . -19.8(2) ?
C12 C11 C15 C14 . . . . -10.9(3) ?
C1 C11 C15 C14 . . . . 173.7(2) ?
C13 C14 C15 C11 . . . . 18.7(2) ?
O21 C21 C22 C23 . . . . -179.9(3) ?
O29 C21 C22 C23 . . . . 0.3(5) ?
C21 C22 C23 C24 . . . . 0.9(5) ?
C31 N5 C24 O28 . . . . 179.9(2) ?
C1 N5 C24 O28 . . . . -2.5(3) ?
C31 N5 C24 C23 . . . . 0.6(3) ?
C1 N5 C24 C23 . . . . 178.22(19) ?
C22 C23 C24 O28 . . . . 3.1(4) ?
C22 C23 C24 N5 . . . . -177.6(2) ?
C24 N5 C31 C36 . . . . 102.1(2) ?
C1 N5 C31 C36 . . . . -75.6(2) ?
C24 N5 C31 C32 . . . . -79.3(3) ?
C1 N5 C31 C32 . . . . 103.1(2) ?
C36 C31 C32 C33 . . . . -1.8(3) ?
N5 C31 C32 C33 . . . . 179.64(19) ?
C31 C32 C33 C34 . . . . 1.8(3) ?
C32 C33 C34 C35 . . . . -0.4(4) ?
C33 C34 C35 C36 . . . . -1.0(4) ?
C32 C31 C36 C35 . . . . 0.4(3) ?
N5 C31 C36 C35 . . . . 179.0(2) ?
C34 C35 C36 C31 . . . . 1.0(4) ?
